data_7010641
loop_
_publ_author_name
'Hirano, Toshiyuki'
'Ueda, Koji'
'Mukaida, Masao'
'Nagao, Hirotaka'
'Oi, Takao'

_publ_section_title
;
 Reactions of [RuCl2(NO)(terpy)]+
 (terpy&#x00A0;=&#x00A0;2,2'&#x00A0;:&#x00A0;6',2&#x2033;-terpyridine)
 with mono anions such as NO2--, Br-- and N3--, and structural studies
 on terpyridineruthenium having a nitrosyl ligand
;
_journal_issue 16
_journal_name_full 'Journal of the Chemical Society, Dalton Transactions'
_journal_page_first 2341
_journal_paper_doi 10.1039/b101546j
_journal_year 2001
_chemical_formula_sum 'C15 H11 Cl2 F6 N4 O P Ru'
_chemical_formula_weight 580.22
_space_group_IT_number 14
_symmetry_cell_setting monoclinic
_symmetry_Int_Tables_number 14
_symmetry_space_group_name_Hall '-P 2ybc'
_symmetry_space_group_name_H-M 'P 1 21/c 1'
_cell_angle_alpha 90
_cell_angle_beta 95.753(2)
_cell_angle_gamma 90
_cell_formula_units_Z 4
_cell_length_a 9.0749(4)
_cell_length_b 16.4893(9)
_cell_length_c 12.8905(6)
_cell_measurement_reflns_used 18860
_cell_measurement_temperature 296.2
_cell_measurement_theta_max 27.5
_cell_measurement_theta_min 2.0
_cell_volume 1919.20(16)
_computing_cell_refinement PROCESS-AUTO
_computing_data_collection PROCESS-AUTO
_computing_data_reduction 'teXsan Ver. 1.10'
_computing_publication_material 'teXsan Ver. 1.10'
_computing_structure_refinement 'teXsan Ver. 1.10'
_computing_structure_solution SIR92
_diffrn_measured_fraction_theta_full 0.9957
_diffrn_measured_fraction_theta_max 0.9957
_diffrn_measurement_device_type 'Rigaku RAXIS-RAPID Imaging Plate'
_diffrn_measurement_method \w
_diffrn_radiation_monochromator graphite
_diffrn_radiation_type 'Mo K\a'
_diffrn_radiation_wavelength 0.7107
_diffrn_reflns_av_R_equivalents 0.052
_diffrn_reflns_limit_h_max 11
_diffrn_reflns_limit_h_min 0
_diffrn_reflns_limit_k_max 21
_diffrn_reflns_limit_k_min 0
_diffrn_reflns_limit_l_max 16
_diffrn_reflns_limit_l_min -16
_diffrn_reflns_number 17377
_diffrn_reflns_theta_full 27.48
_diffrn_reflns_theta_max 27.48
_exptl_absorpt_coefficient_mu 1.251
_exptl_absorpt_correction_T_max 0.850
_exptl_absorpt_correction_T_min 0.625
_exptl_absorpt_correction_type multi-scan
_exptl_crystal_colour brown
_exptl_crystal_density_diffrn 2.008
_exptl_crystal_description block
_exptl_crystal_F_000 1136.00
_exptl_crystal_size_max 0.230
_exptl_crystal_size_mid 0.170
_exptl_crystal_size_min 0.130
_refine_diff_density_max 0.58
_refine_diff_density_min -0.96
_refine_ls_goodness_of_fit_ref 1.276
_refine_ls_hydrogen_treatment noref
_refine_ls_number_parameters 271
_refine_ls_number_reflns 3379
_refine_ls_R_factor_gt 0.0377
_refine_ls_shift/su_max 0.0003
_refine_ls_structure_factor_coef F
_refine_ls_weighting_details 'w = 1/[\s^2^(Fo) + 0.00063|Fo|^2^]'
_refine_ls_weighting_scheme calc
_refine_ls_wR_factor_ref 0.0471
_reflns_number_gt 3379
_reflns_number_total 4387
_reflns_threshold_expression F^2^>3.0\s(F^2^)
_cod_data_source_file b101546j.txt
_cod_data_source_block '[Ru(NO)Cl2(terpy)]PF6'
_cod_original_cell_volume 1919.2(2)
_cod_original_formula_sum 'C15 H11 Cl2 F6 N4 O P Ru '
_cod_database_code 7010641

loop_
_symmetry_equiv_pos_as_xyz
x,y,z
-x,1/2+y,1/2-z
-x,-y,-z
x,1/2-y,1/2+z

loop_
_atom_site_label
_atom_site_type_symbol
_atom_site_fract_x
_atom_site_fract_y
_atom_site_fract_z
_atom_site_U_iso_or_equiv
_atom_site_adp_type
_atom_site_occupancy
_atom_site_calc_flag
_atom_site_refinement_flags
_atom_site_disorder_assembly
_atom_site_disorder_group
Ru Ru 0.12757(3) 0.22707(2) 0.43647(2) 0.03224(8) Uani 1.00 d . . .
Cl(1) Cl 0.2702(1) 0.16050(7) 0.57575(8) 0.0528(3) Uani 1.00 d . . .
Cl(2) Cl -0.0040(1) 0.27915(6) 0.28439(8) 0.0507(3) Uani 1.00 d . . .
P P -0.2608(1) 0.05158(7) 0.07693(9) 0.0531(3) Uani 1.00 d . . .
F(1) F -0.1324(4) -0.0125(2) 0.0971(3) 0.094(1) Uani 1.00 d . . .
F(2) F -0.3397(3) -0.0056(2) -0.0107(2) 0.086(1) Uani 1.00 d . . .
F(3) F -0.3504(4) 0.0102(2) 0.1632(2) 0.092(1) Uani 1.00 d . . .
F(4) F -0.1817(4) 0.1099(2) 0.1629(3) 0.091(1) Uani 1.00 d . . .
F(5) F -0.1746(4) 0.0954(2) -0.0104(2) 0.088(1) Uani 1.00 d . . .
F(6) F -0.3888(3) 0.1176(2) 0.0579(2) 0.0809(10) Uani 1.00 d . . .
O O 0.1244(4) 0.3686(2) 0.5687(3) 0.068(1) Uani 1.00 d . . .
N(1) N 0.1233(3) 0.3156(2) 0.5131(2) 0.0407(8) Uani 1.00 d . . .
N(2) N -0.0676(3) 0.1706(2) 0.4698(2) 0.0373(7) Uani 1.00 d . . .
N(3) N 0.1387(3) 0.1216(2) 0.3588(2) 0.0359(7) Uani 1.00 d . . .
N(4) N 0.3227(3) 0.2427(2) 0.3679(2) 0.0372(7) Uani 1.00 d . . .
C(1) C -0.0919(4) 0.0970(2) 0.4226(3) 0.0390(9) Uani 1.00 d . . .
C(2) C -0.2230(5) 0.0550(2) 0.4309(3) 0.052(1) Uani 1.00 d . . .
C(3) C -0.3285(5) 0.0892(3) 0.4869(4) 0.061(1) Uani 1.00 d . . .
C(4) C -0.3047(5) 0.1632(3) 0.5344(3) 0.056(1) Uani 1.00 d . . .
C(5) C -0.1719(4) 0.2027(2) 0.5243(3) 0.0448(10) Uani 1.00 d . . .
C(6) C 0.0272(4) 0.0679(2) 0.3629(3) 0.0386(9) Uani 1.00 d . . .
C(7) C 0.0349(5) -0.0054(2) 0.3108(3) 0.050(1) Uani 1.00 d . . .
C(8) C 0.1539(5) -0.0210(2) 0.2569(3) 0.054(1) Uani 1.00 d . . .
C(9) C 0.2670(5) 0.0349(2) 0.2543(3) 0.049(1) Uani 1.00 d . . .
C(10) C 0.2568(4) 0.1083(2) 0.3074(3) 0.0398(9) Uani 1.00 d . . .
C(11) C 0.3621(4) 0.1771(2) 0.3125(3) 0.0403(9) Uani 1.00 d . . .
C(12) C 0.4924(5) 0.1755(3) 0.2671(3) 0.054(1) Uani 1.00 d . . .
C(13) C 0.5857(5) 0.2420(3) 0.2773(4) 0.061(1) Uani 1.00 d . . .
C(14) C 0.5447(5) 0.3085(3) 0.3320(4) 0.062(1) Uani 1.00 d . . .
C(15) C 0.4115(5) 0.3072(3) 0.3762(3) 0.050(1) Uani 1.00 d . . .
H(1) H -0.2395 0.0032 0.3971 0.0622 Uiso 1.00 calc . . .
H(2) H -0.4201 0.0609 0.4932 0.0734 Uiso 1.00 calc . . .
H(3) H -0.3773 0.1875 0.5748 0.0678 Uiso 1.00 calc . . .
H(4) H -0.1533 0.2544 0.5572 0.0549 Uiso 1.00 calc . . .
H(5) H -0.0434 -0.0445 0.3134 0.0597 Uiso 1.00 calc . . .
H(6) H 0.1586 -0.0713 0.2187 0.0658 Uiso 1.00 calc . . .
H(7) H 0.3520 0.0242 0.2162 0.0592 Uiso 1.00 calc . . .
H(8) H 0.5186 0.1283 0.2291 0.0659 Uiso 1.00 calc . . .
H(9) H 0.6776 0.2416 0.2460 0.0721 Uiso 1.00 calc . . .
H(10) H 0.6075 0.3557 0.3387 0.0759 Uiso 1.00 calc . . .
H(11) H 0.3822 0.3541 0.4146 0.0603 Uiso 1.00 calc . . .

loop_
_atom_site_aniso_label
_atom_site_aniso_U_11
_atom_site_aniso_U_22
_atom_site_aniso_U_33
_atom_site_aniso_U_12
_atom_site_aniso_U_13
_atom_site_aniso_U_23
Ru 0.0352(1) 0.0266(1) 0.0351(2) -0.0028(1) 0.00419(10) -0.0038(1)
Cl(1) 0.0582(5) 0.0500(6) 0.0488(5) -0.0011(4) -0.0016(4) 0.0040(4)
Cl(2) 0.0542(5) 0.0447(5) 0.0519(5) -0.0002(4) -0.0016(4) 0.0054(4)
P 0.0576(6) 0.0506(6) 0.0507(6) 0.0053(5) 0.0030(5) -0.0050(5)
F(1) 0.096(2) 0.085(2) 0.097(2) 0.040(2) -0.017(2) -0.017(2)
F(2) 0.069(2) 0.107(2) 0.080(2) -0.003(2) 0.003(1) -0.038(2)
F(3) 0.135(3) 0.070(2) 0.078(2) -0.001(2) 0.044(2) 0.008(2)
F(4) 0.108(3) 0.078(2) 0.081(2) 0.002(2) -0.022(2) -0.027(2)
F(5) 0.085(2) 0.098(2) 0.086(2) -0.007(2) 0.029(2) 0.005(2)
F(6) 0.085(2) 0.092(2) 0.067(2) 0.038(2) 0.012(1) 0.010(2)
O 0.086(2) 0.052(2) 0.066(2) -0.008(2) 0.011(2) -0.028(2)
N(1) 0.048(2) 0.032(1) 0.043(2) -0.003(1) 0.006(1) -0.007(1)
N(2) 0.039(1) 0.034(1) 0.039(1) -0.004(1) 0.005(1) 0.001(1)
N(3) 0.044(2) 0.027(1) 0.036(1) 0.002(1) 0.002(1) -0.005(1)
N(4) 0.035(1) 0.037(1) 0.040(2) -0.002(1) 0.006(1) -0.001(1)
C(1) 0.046(2) 0.032(2) 0.038(2) -0.004(1) -0.001(1) 0.005(1)
C(2) 0.050(2) 0.043(2) 0.061(2) -0.014(2) -0.004(2) 0.004(2)
C(3) 0.050(2) 0.062(3) 0.071(3) -0.018(2) 0.004(2) 0.015(2)
C(4) 0.047(2) 0.072(3) 0.052(2) -0.004(2) 0.014(2) 0.008(2)
C(5) 0.042(2) 0.045(2) 0.048(2) 0.001(2) 0.009(2) 0.000(2)
C(6) 0.047(2) 0.028(2) 0.039(2) -0.003(1) -0.006(1) 0.003(1)
C(7) 0.060(2) 0.031(2) 0.057(2) -0.001(2) -0.007(2) -0.007(2)
C(8) 0.074(3) 0.036(2) 0.051(2) 0.007(2) -0.004(2) -0.012(2)
C(9) 0.059(2) 0.045(2) 0.043(2) 0.014(2) 0.003(2) -0.009(2)
C(10) 0.049(2) 0.037(2) 0.033(2) 0.006(2) 0.001(1) -0.001(1)
C(11) 0.041(2) 0.042(2) 0.038(2) 0.004(2) 0.005(1) 0.000(2)
C(12) 0.052(2) 0.063(3) 0.048(2) 0.008(2) 0.015(2) 0.004(2)
C(13) 0.044(2) 0.087(3) 0.053(2) -0.002(2) 0.011(2) 0.009(2)
C(14) 0.052(2) 0.079(3) 0.057(3) -0.023(2) 0.007(2) 0.006(2)
C(15) 0.048(2) 0.049(2) 0.053(2) -0.013(2) 0.006(2) -0.002(2)

loop_
_atom_type_symbol
_atom_type_description
_atom_type_scat_dispersion_real
_atom_type_scat_dispersion_imag
_atom_type_scat_source
C C 0.003 0.002
;International Tables for Crystallography
(1992, Vol. C, Tables 4.2.6.8 and 6.1.1.1)
;
H H 0.000 0.000
;International Tables for Crystallography
(1992, Vol. C, Table 6.1.1.2)
;
O O 0.011 0.006
;International Tables for Crystallography
(1992, Vol. C, Tables 4.2.6.8 and 6.1.1.1)
;
N N 0.006 0.003
;International Tables for Crystallography
(1992, Vol. C, Tables 4.2.6.8 and 6.1.1.1)
;
Cl Cl 0.148 0.159
;International Tables for Crystallography
(1992, Vol. C, Tables 4.2.6.8 and 6.1.1.1)
;
F F 0.017 0.010
;International Tables for Crystallography
(1992, Vol. C, Tables 4.2.6.8 and 6.1.1.1)
;
P P 0.102 0.094
;International Tables for Crystallography
(1992, Vol. C, Tables 4.2.6.8 and 6.1.1.1)
;
Ru Ru -1.259 0.836
;International Tables for Crystallography
(1992, Vol. C, Tables 4.2.6.8 and 6.1.1.1)
;

loop_
_geom_angle_atom_site_label_1
_geom_angle_atom_site_label_2
_geom_angle_atom_site_label_3
_geom_angle
_geom_angle_site_symmetry_1
_geom_angle_site_symmetry_2
_geom_angle_site_symmetry_3
_geom_angle_publ_flag
Cl(1) Ru Cl(2) 172.43(4) . 1_555 1_555 no
Cl(1) Ru N(1) 90.0(1) . 1_555 1_555 no
Cl(1) Ru N(2) 92.74(8) . 1_555 1_555 no
Cl(1) Ru N(3) 85.74(8) . 1_555 1_555 no
Cl(1) Ru N(4) 87.44(9) . 1_555 1_555 no
Cl(2) Ru N(1) 97.3(1) . 1_555 1_555 no
Cl(2) Ru N(2) 87.94(8) . 1_555 1_555 no
Cl(2) Ru N(3) 87.00(8) . 1_555 1_555 no
Cl(2) Ru N(4) 89.06(9) . 1_555 1_555 no
N(1) Ru N(2) 100.8(1) . 1_555 1_555 no
N(1) Ru N(3) 175.6(1) . 1_555 1_555 no
N(1) Ru N(4) 101.8(1) . 1_555 1_555 no
N(2) Ru N(3) 78.6(1) . 1_555 1_555 no
N(2) Ru N(4) 157.4(1) . 1_555 1_555 yes
N(3) Ru N(4) 78.9(1) . 1_555 1_555 no
F(1) P F(2) 89.5(2) . 1_555 1_555 no
F(1) P F(3) 91.0(2) . 1_555 1_555 no
F(1) P F(4) 90.9(2) . 1_555 1_555 no
F(1) P F(5) 90.8(2) . 1_555 1_555 no
F(1) P F(6) 178.9(2) . 1_555 1_555 no
F(2) P F(3) 91.0(2) . 1_555 1_555 no
F(2) P F(4) 179.0(2) . 1_555 1_555 no
F(2) P F(5) 89.2(2) . 1_555 1_555 no
F(2) P F(6) 91.6(2) . 1_555 1_555 no
F(3) P F(4) 89.9(2) . 1_555 1_555 no
F(3) P F(5) 178.2(2) . 1_555 1_555 no
F(3) P F(6) 89.2(2) . 1_555 1_555 no
F(4) P F(5) 89.9(2) . 1_555 1_555 no
F(4) P F(6) 88.0(2) . 1_555 1_555 no
F(5) P F(6) 89.1(2) . 1_555 1_555 no
Ru N(1) O 174.6(3) . 1_555 1_555 yes
Ru N(2) C(1) 114.1(2) . 1_555 1_555 no
Ru N(2) C(5) 126.1(3) . 1_555 1_555 no
C(1) N(2) C(5) 119.5(3) . 1_555 1_555 no
Ru N(3) C(6) 118.2(2) . 1_555 1_555 no
Ru N(3) C(10) 118.1(2) . 1_555 1_555 no
C(6) N(3) C(10) 123.7(3) . 1_555 1_555 no
Ru N(4) C(11) 113.9(2) . 1_555 1_555 no
Ru N(4) C(15) 126.9(3) . 1_555 1_555 no
C(11) N(4) C(15) 119.1(3) . 1_555 1_555 no
N(2) C(1) C(2) 120.7(4) . 1_555 1_555 no
N(2) C(1) C(6) 115.5(3) . 1_555 1_555 no
C(2) C(1) C(6) 123.9(3) . 1_555 1_555 no
C(1) C(2) C(3) 118.8(4) . 1_555 1_555 no
C(2) C(3) C(4) 120.7(4) . 1_555 1_555 no
C(3) C(4) C(5) 118.4(4) . 1_555 1_555 no
N(2) C(5) C(4) 121.9(4) . 1_555 1_555 no
N(3) C(6) C(1) 113.5(3) . 1_555 1_555 no
N(3) C(6) C(7) 118.6(4) . 1_555 1_555 no
C(1) C(6) C(7) 127.9(3) . 1_555 1_555 no
C(6) C(7) C(8) 119.4(4) . 1_555 1_555 no
C(7) C(8) C(9) 121.0(4) . 1_555 1_555 no
C(8) C(9) C(10) 118.6(4) . 1_555 1_555 no
N(3) C(10) C(9) 118.8(3) . 1_555 1_555 no
N(3) C(10) C(11) 113.5(3) . 1_555 1_555 no
C(9) C(10) C(11) 127.6(4) . 1_555 1_555 no
N(4) C(11) C(10) 115.4(3) . 1_555 1_555 no
N(4) C(11) C(12) 121.5(4) . 1_555 1_555 no
C(10) C(11) C(12) 123.1(4) . 1_555 1_555 no
C(11) C(12) C(13) 119.3(4) . 1_555 1_555 no
C(12) C(13) C(14) 119.1(4) . 1_555 1_555 no
C(13) C(14) C(15) 119.4(4) . 1_555 1_555 no
N(4) C(15) C(14) 121.6(4) . 1_555 1_555 no

loop_
_geom_bond_atom_site_label_1
_geom_bond_atom_site_label_2
_geom_bond_distance
_geom_bond_site_symmetry_1
_geom_bond_site_symmetry_2
_geom_bond_publ_flag
Ru Cl(1) 2.375(1) . . yes
Ru Cl(2) 2.353(1) . . yes
Ru N(1) 1.765(3) . . yes
Ru N(2) 2.083(3) . . yes
Ru N(3) 2.015(3) . . yes
Ru N(4) 2.073(3) . . yes
P F(1) 1.576(3) . . no
P F(2) 1.586(3) . . no
P F(3) 1.595(3) . . no
P F(4) 1.584(3) . . no
P F(5) 1.605(3) . . no
P F(6) 1.593(3) . . no
O N(1) 1.129(4) . . yes
N(2) C(1) 1.365(4) . . no
N(2) C(5) 1.344(5) . . no
N(3) C(6) 1.350(4) . . no
N(3) C(10) 1.334(5) . . no
N(4) C(11) 1.363(4) . . no
N(4) C(15) 1.333(5) . . no
C(1) C(2) 1.390(5) . . no
C(1) C(6) 1.469(5) . . no
C(2) C(3) 1.376(7) . . no
C(3) C(4) 1.373(7) . . no
C(4) C(5) 1.387(6) . . no
C(6) C(7) 1.387(5) . . no
C(7) C(8) 1.366(6) . . no
C(8) C(9) 1.383(6) . . no
C(9) C(10) 1.398(5) . . no
C(10) C(11) 1.481(5) . . no
C(11) C(12) 1.372(5) . . no
C(12) C(13) 1.385(7) . . no
C(13) C(14) 1.374(8) . . no
C(14) C(15) 1.387(6) . . no
